data_7003754
loop_
_publ_author_name
'K\"uhnert, Janett'
'C\'isa\<rov\'a, Ivana'
'Lama\<c, Martin'
'\<St\<epni\<cka, Petr'

_publ_section_title
;
 Group-12 metal complexes with isomeric
 1-(diphenylphosphino)-1&#x2032;-[N-(pyridylmethyl)carbamoyl]ferrocenes:
 coordination polymers vs. finite multinuclear coordination assemblies
;
_journal_issue 18
_journal_name_full 'Dalton Transactions'
_journal_page_first 2454
_journal_page_last 2464
_journal_paper_doi 10.1039/b719334c
_journal_year 2008
_chemical_formula_moiety 'C116 H100 Br8 Cd4 Fe4 N8 O4 P4'
_chemical_formula_sum 'C116 H100 Br8 Cd4 Fe4 N8 O4 P4'
_chemical_formula_weight 3106.20
_chemical_name_systematic
;
?
;
_space_group_IT_number 2
_symmetry_cell_setting triclinic
_symmetry_space_group_name_Hall '-P 1'
_symmetry_space_group_name_H-M 'P -1'
_atom_sites_solution_hydrogens mixed
_atom_sites_solution_primary direct
_atom_sites_solution_secondary difmap
_audit_creation_method SHELXL-97
_cell_angle_alpha 106.7924(9)
_cell_angle_beta 115.194(1)
_cell_angle_gamma 99.039(1)
_cell_formula_units_Z 1
_cell_length_a 14.6296(2)
_cell_length_b 14.7954(3)
_cell_length_c 16.0664(3)
_cell_measurement_reflns_used 34240
_cell_measurement_temperature 150(2)
_cell_measurement_theta_max 27.48
_cell_measurement_theta_min 1.00
_cell_volume 2850.77(10)
_computing_cell_refinement 'HKL Scalepack (Otwinowski & Minor, 1997)'
_computing_data_collection 'Collect (Nonius BV, 1997-2000)'
_computing_data_reduction 'HKL Denzo and Scalepack (Otwinowski & Minor, 1997)'
_computing_molecular_graphics 'PLATON (Spek, 2001)'
_computing_structure_refinement 'SHELXL-97 (Sheldrick, 1997)'
_computing_structure_solution 'SIR97 (Altomare et al., 1994)'
_diffrn_ambient_temperature 150(2)
_diffrn_detector_area_resol_mean 9.091
_diffrn_measured_fraction_theta_full 0.997
_diffrn_measured_fraction_theta_max 0.997
_diffrn_measurement_device_type KappaCCD
_diffrn_measurement_method '\w and \p scans to fill the Ewald sphere'
_diffrn_radiation_monochromator 'horizontally mounted graphite crystal'
_diffrn_radiation_source 'fine-focus sealed tube'
_diffrn_radiation_type MoK\a
_diffrn_radiation_wavelength 0.71073
_diffrn_reflns_av_R_equivalents 0.0551
_diffrn_reflns_av_sigmaI/netI 0.0411
_diffrn_reflns_limit_h_max 18
_diffrn_reflns_limit_h_min -19
_diffrn_reflns_limit_k_max 19
_diffrn_reflns_limit_k_min -19
_diffrn_reflns_limit_l_max 20
_diffrn_reflns_limit_l_min -20
_diffrn_reflns_number 51514
_diffrn_reflns_theta_full 27.51
_diffrn_reflns_theta_max 27.51
_diffrn_reflns_theta_min 1.83
_diffrn_standards_number 0
_exptl_absorpt_coefficient_mu 4.139
_exptl_absorpt_correction_T_max 0.738
_exptl_absorpt_correction_T_min 0.492
_exptl_absorpt_correction_type multi-scan
_exptl_absorpt_process_details
;
SORTAV: multiscan
Blessing, R. H. (1997). J. Appl. Cryst. 30, 421--426
;
_exptl_crystal_colour orange
_exptl_crystal_density_diffrn 1.809
_exptl_crystal_density_method 'not measured'
_exptl_crystal_description plate
_exptl_crystal_F_000 1520
_exptl_crystal_size_max 0.25
_exptl_crystal_size_mid 0.20
_exptl_crystal_size_min 0.08
_refine_diff_density_max 2.423
_refine_diff_density_min -2.139
_refine_diff_density_rms 0.125
_refine_ls_extinction_method none
_refine_ls_goodness_of_fit_ref 1.029
_refine_ls_hydrogen_treatment constr
_refine_ls_matrix_type full
_refine_ls_number_parameters 669
_refine_ls_number_reflns 13060
_refine_ls_number_restraints 0
_refine_ls_restrained_S_all 1.029
_refine_ls_R_factor_all 0.0592
_refine_ls_R_factor_gt 0.0433
_refine_ls_shift/su_max 0.001
_refine_ls_shift/su_mean 0.000
_refine_ls_structure_factor_coef Fsqd
_refine_ls_weighting_details 'calc w=1/[\s^2^(Fo^2^)+(0.0617P)^2^+4.7571P] where P=(Fo^2^+2Fc^2^)/3'
_refine_ls_weighting_scheme calc
_refine_ls_wR_factor_gt 0.1076
_refine_ls_wR_factor_ref 0.1160
_reflns_number_gt 10422
_reflns_number_total 13060
_reflns_threshold_expression >2sigma(I)
_cod_data_source_file b719334c.txt
_cod_data_source_block jk82
_cod_original_cell_volume 2850.8(1)
_cod_original_sg_symbol_H-M P-1
_cod_database_code 7003754

loop_
_symmetry_equiv_pos_as_xyz
'x, y, z'
'-x, -y, -z'

loop_
_atom_site_label
_atom_site_type_symbol
_atom_site_fract_x
_atom_site_fract_y
_atom_site_fract_z
_atom_site_U_iso_or_equiv
_atom_site_adp_type
_atom_site_occupancy
_atom_site_symmetry_multiplicity
_atom_site_calc_flag
_atom_site_refinement_flags
_atom_site_disorder_assembly
_atom_site_disorder_group
Cd1 Cd 0.88157(2) 0.01224(2) 0.03236(2) 0.02297(8) Uani 1 1 d . . .
Cd2 Cd 1.24394(3) 0.77396(2) 0.53040(2) 0.03656(9) Uani 1 1 d . . .
Br1 Br 0.94114(3) -0.13961(3) -0.05379(3) 0.02803(10) Uani 1 1 d . . .
Br2 Br 1.33219(5) 0.93894(4) 0.53129(5) 0.06738(19) Uani 1 1 d . . .
Br3 Br 1.33851(4) 0.72729(4) 0.67964(4) 0.05097(14) Uani 1 1 d . . .
Br4 Br 1.05228(4) 0.75597(5) 0.49591(4) 0.05774(17) Uani 1 1 d . . .
Fe1 Fe 0.46257(4) -0.23138(4) -0.00050(4) 0.02647(13) Uani 1 1 d . . .
Fe2 Fe 1.05556(5) 0.42065(4) 0.31136(5) 0.03333(15) Uani 1 1 d . . .
P1 P 0.45535(11) -0.32419(9) 0.16780(9) 0.0379(3) Uani 1 1 d . . .
P2 P 1.25104(8) 0.63891(8) 0.39085(8) 0.0251(2) Uani 1 1 d . . .
O1 O 0.7331(2) -0.0930(2) 0.0152(2) 0.0289(6) Uani 1 1 d . . .
O2 O 0.8558(2) 0.1583(2) 0.1081(2) 0.0298(6) Uani 1 1 d . . .
N11 N 0.5898(3) -0.1522(3) -0.1404(2) 0.0286(7) Uani 1 1 d . . .
H1N H 0.5167 -0.1729 -0.1685 0.057(16) Uiso 1 1 d R . .
N12 N 0.7599(2) 0.0266(2) -0.1159(2) 0.0250(7) Uani 1 1 d . . .
N21 N 0.8770(3) 0.1764(3) 0.2609(3) 0.0300(7) Uani 1 1 d . . .
H2N H 0.8968 0.2156 0.3220 0.051(16) Uiso 1 1 d R . .
N22 N 0.9753(3) 0.0137(3) 0.1941(2) 0.0285(7) Uani 1 1 d . . .
C1 C 0.4328(3) -0.3435(3) 0.0428(3) 0.0298(9) Uani 1 1 d . . .
C2 C 0.5037(4) -0.3562(3) 0.0041(4) 0.0338(9) Uani 1 1 d . . .
H2 H 0.5722 -0.3588 0.0385 0.041 Uiso 1 1 calc R . .
C3 C 0.4509(4) -0.3640(3) -0.0964(4) 0.0385(10) Uani 1 1 d . . .
H3 H 0.4792 -0.3722 -0.1390 0.046 Uiso 1 1 calc R . .
C4 C 0.3485(4) -0.3574(3) -0.1203(3) 0.0390(10) Uani 1 1 d . . .
H4 H 0.2972 -0.3612 -0.1818 0.047 Uiso 1 1 calc R . .
C5 C 0.3369(3) -0.3440(3) -0.0350(3) 0.0349(10) Uani 1 1 d . . .
H5 H 0.2770 -0.3368 -0.0304 0.042 Uiso 1 1 calc R . .
C6 C 0.5618(3) -0.1178(3) 0.0008(3) 0.0263(8) Uani 1 1 d . . .
C7 C 0.4542(3) -0.1171(3) -0.0461(3) 0.0329(9) Uani 1 1 d . . .
H7 H 0.4141 -0.1231 -0.1117 0.039 Uiso 1 1 calc R . .
C8 C 0.4198(4) -0.1058(3) 0.0248(4) 0.0370(10) Uani 1 1 d . . .
H8 H 0.3527 -0.1032 0.0140 0.044 Uiso 1 1 calc R . .
C9 C 0.5041(4) -0.0989(3) 0.1151(4) 0.0369(10) Uani 1 1 d . . .
H9 H 0.5021 -0.0902 0.1739 0.044 Uiso 1 1 calc R . .
C10 C 0.5925(3) -0.1073(3) 0.1014(3) 0.0315(9) Uani 1 1 d . . .
H10 H 0.6580 -0.1063 0.1487 0.038 Uiso 1 1 calc R . .
C11 C 0.6348(3) -0.1210(3) -0.0409(3) 0.0244(8) Uani 1 1 d . . .
C12 C 0.4087(4) -0.4531(4) 0.1534(4) 0.0397(11) Uani 1 1 d . . .
C13 C 0.3260(4) -0.5259(4) 0.0601(4) 0.0468(12) Uani 1 1 d . . .
H13 H 0.3032 -0.5121 0.0030 0.056 Uiso 1 1 calc R . .
C14 C 0.2786(5) -0.6186(4) 0.0538(6) 0.0616(16) Uani 1 1 d . . .
H14 H 0.2237 -0.6665 -0.0078 0.074 Uiso 1 1 calc R . .
C15 C 0.3117(5) -0.6399(5) 0.1364(6) 0.0667(19) Uani 1 1 d . . .
H15 H 0.2786 -0.7019 0.1314 0.080 Uiso 1 1 calc R . .
C16 C 0.3941(6) -0.5704(5) 0.2278(6) 0.0626(17) Uani 1 1 d . . .
H16 H 0.4176 -0.5860 0.2839 0.075 Uiso 1 1 calc R . .
C17 C 0.4416(5) -0.4776(4) 0.2360(5) 0.0499(13) Uani 1 1 d . . .
H17 H 0.4968 -0.4308 0.2980 0.060 Uiso 1 1 calc R . .
C18 C 0.6009(4) -0.2921(4) 0.2344(4) 0.0510(13) Uani 1 1 d . . .
C19 C 0.6558(5) -0.3582(6) 0.2245(6) 0.076(2) Uani 1 1 d . . .
H19 H 0.6186 -0.4262 0.1902 0.091 Uiso 1 1 calc R . .
C20 C 0.7671(6) -0.3248(9) 0.2650(8) 0.122(4) Uani 1 1 d . . .
H20 H 0.8035 -0.3694 0.2552 0.147 Uiso 1 1 calc R . .
C21 C 0.8217(7) -0.2222(9) 0.3208(8) 0.133(5) Uani 1 1 d . . .
H21 H 0.8952 -0.1984 0.3482 0.159 Uiso 1 1 calc R . .
C22 C 0.7678(7) -0.1560(7) 0.3358(6) 0.097(3) Uani 1 1 d . . .
H22 H 0.8054 -0.0884 0.3745 0.117 Uiso 1 1 calc R . .
C23 C 0.6587(6) -0.1895(5) 0.2938(4) 0.074(2) Uani 1 1 d . . .
H23 H 0.6229 -0.1446 0.3043 0.088 Uiso 1 1 calc R . .
C24 C 0.6515(3) -0.1487(3) -0.1916(3) 0.0269(8) Uani 1 1 d . . .
H24A H 0.6115 -0.2010 -0.2587 0.032 Uiso 1 1 calc R . .
H24B H 0.7179 -0.1603 -0.1555 0.032 Uiso 1 1 calc R . .
C25 C 0.6749(3) -0.0494(3) -0.1979(3) 0.0269(8) Uani 1 1 d . . .
C26 C 0.7762(3) 0.1185(3) -0.1179(3) 0.0302(9) Uani 1 1 d . . .
H26 H 0.8334 0.1714 -0.0623 0.036 Uiso 1 1 calc R . .
C27 C 0.7114(4) 0.1370(4) -0.1991(4) 0.0385(10) Uani 1 1 d . . .
H27 H 0.7249 0.2011 -0.1976 0.046 Uiso 1 1 calc R . .
C28 C 0.6271(4) 0.0596(4) -0.2819(4) 0.0418(11) Uani 1 1 d . . .
H28 H 0.5829 0.0707 -0.3374 0.050 Uiso 1 1 calc R . .
C29 C 0.6086(3) -0.0347(4) -0.2819(3) 0.0374(10) Uani 1 1 d . . .
H29 H 0.5521 -0.0880 -0.3377 0.045 Uiso 1 1 calc R . .
C51 C 1.2083(3) 0.5117(3) 0.3757(3) 0.0265(8) Uani 1 1 d . . .
C52 C 1.1874(3) 0.4199(3) 0.2972(3) 0.0308(9) Uani 1 1 d . . .
H52 H 1.1922 0.4141 0.2401 0.037 Uiso 1 1 calc R . .
C53 C 1.1585(3) 0.3403(3) 0.3223(4) 0.0379(10) Uani 1 1 d . . .
H53 H 1.1413 0.2731 0.2843 0.045 Uiso 1 1 calc R . .
C54 C 1.1600(4) 0.3789(3) 0.4139(4) 0.0409(11) Uani 1 1 d . . .
H54 H 1.1435 0.3418 0.4465 0.049 Uiso 1 1 calc R . .
C55 C 1.1911(3) 0.4848(3) 0.4481(3) 0.0332(9) Uani 1 1 d . . .
H55 H 1.1988 0.5289 0.5071 0.040 Uiso 1 1 calc R . .
C56 C 0.9052(3) 0.3217(3) 0.2260(4) 0.0355(10) Uani 1 1 d . . .
C57 C 0.9159(4) 0.3930(3) 0.3146(4) 0.0496(14) Uani 1 1 d . . .
H57 H 0.9064 0.3791 0.3638 0.060 Uiso 1 1 calc R . .
C58 C 0.9435(4) 0.4881(4) 0.3133(6) 0.068(2) Uani 1 1 d . . .
H58 H 0.9560 0.5482 0.3622 0.081 Uiso 1 1 calc R . .
C59 C 0.9489(4) 0.4767(4) 0.2270(6) 0.065(2) Uani 1 1 d . . .
H59 H 0.9647 0.5282 0.2080 0.079 Uiso 1 1 calc R . .
C60 C 0.9265(3) 0.3737(4) 0.1719(4) 0.0489(13) Uani 1 1 d . . .
H60 H 0.9259 0.3460 0.1118 0.059 Uiso 1 1 calc R . .
C61 C 0.8782(3) 0.2130(3) 0.1945(3) 0.0285(9) Uani 1 1 d . . .
C62 C 1.3921(3) 0.6682(3) 0.4287(3) 0.0292(8) Uani 1 1 d . . .
C63 C 1.4552(3) 0.6231(3) 0.4832(4) 0.0368(10) Uani 1 1 d . . .
H63 H 1.4238 0.5701 0.4928 0.044 Uiso 1 1 calc R . .
C64 C 1.5652(4) 0.6562(4) 0.5238(4) 0.0446(12) Uani 1 1 d . . .
H64 H 1.6072 0.6255 0.5603 0.054 Uiso 1 1 calc R . .
C65 C 1.6124(4) 0.7349(4) 0.5099(4) 0.0454(12) Uani 1 1 d . . .
H65 H 1.6860 0.7569 0.5369 0.055 Uiso 1 1 calc R . .
C66 C 1.5497(4) 0.7811(4) 0.4556(4) 0.0442(11) Uani 1 1 d . . .
H66 H 1.5814 0.8342 0.4464 0.053 Uiso 1 1 calc R . .
C67 C 1.4404(4) 0.7482(3) 0.4152(3) 0.0373(10) Uani 1 1 d . . .
H67 H 1.3986 0.7793 0.3789 0.045 Uiso 1 1 calc R . .
C68 C 1.1816(3) 0.6445(3) 0.2690(3) 0.0294(9) Uani 1 1 d . . .
C69 C 1.1119(3) 0.7002(3) 0.2561(3) 0.0345(9) Uani 1 1 d . . .
H69 H 1.1066 0.7374 0.3104 0.041 Uiso 1 1 calc R . .
C70 C 1.0508(4) 0.7004(4) 0.1628(4) 0.0436(11) Uani 1 1 d . . .
H70 H 1.0039 0.7371 0.1545 0.052 Uiso 1 1 calc R . .
C71 C 1.0588(4) 0.6463(4) 0.0815(4) 0.0472(13) Uani 1 1 d . . .
H71 H 1.0167 0.6459 0.0187 0.057 Uiso 1 1 calc R . .
C72 C 1.1294(4) 0.5927(4) 0.0938(3) 0.0428(11) Uani 1 1 d . . .
H72 H 1.1354 0.5571 0.0394 0.051 Uiso 1 1 calc R . .
C73 C 1.1913(4) 0.5918(3) 0.1871(3) 0.0359(10) Uani 1 1 d . . .
H73 H 1.2393 0.5562 0.1952 0.043 Uiso 1 1 calc R . .
C74 C 0.8497(3) 0.0714(3) 0.2411(3) 0.0284(8) Uani 1 1 d . . .
H74A H 0.7960 0.0336 0.1711 0.034 Uiso 1 1 calc R . .
H74B H 0.8194 0.0590 0.2814 0.034 Uiso 1 1 calc R . .
C75 C 0.9454(3) 0.0358(3) 0.2640(3) 0.0314(9) Uani 1 1 d . . .
C76 C 1.0635(4) -0.0122(4) 0.2166(3) 0.0397(11) Uani 1 1 d . . .
H76 H 1.0852 -0.0262 0.1690 0.048 Uiso 1 1 calc R . .
C77 C 1.1241(5) -0.0195(5) 0.3057(4) 0.0542(14) Uani 1 1 d . . .
H77 H 1.1850 -0.0380 0.3181 0.065 Uiso 1 1 calc R . .
C78 C 1.0917(5) 0.0013(6) 0.3757(4) 0.0687(19) Uani 1 1 d . . .
H78 H 1.1294 -0.0049 0.4361 0.082 Uiso 1 1 calc R . .
C79 C 1.0033(5) 0.0314(5) 0.3560(4) 0.0539(14) Uani 1 1 d . . .
H79 H 0.9826 0.0487 0.4041 0.065 Uiso 1 1 calc R . .

loop_
_atom_site_aniso_label
_atom_site_aniso_U_11
_atom_site_aniso_U_22
_atom_site_aniso_U_33
_atom_site_aniso_U_23
_atom_site_aniso_U_13
_atom_site_aniso_U_12
Cd1 0.01961(14) 0.02730(15) 0.02194(14) 0.00779(11) 0.01195(11) 0.00652(11)
Cd2 0.03425(18) 0.03644(18) 0.02688(17) 0.00403(13) 0.01021(14) 0.01258(14)
Br1 0.02325(19) 0.02591(19) 0.0330(2) 0.00602(16) 0.01699(17) 0.00526(15)
Br2 0.0508(3) 0.0344(3) 0.0744(4) 0.0205(3) -0.0010(3) 0.0062(2)
Br3 0.0353(3) 0.0693(4) 0.0276(2) 0.0182(2) 0.0051(2) -0.0013(2)
Br4 0.0391(3) 0.0816(4) 0.0303(3) -0.0032(2) 0.0124(2) 0.0276(3)
Fe1 0.0236(3) 0.0268(3) 0.0307(3) 0.0099(2) 0.0165(2) 0.0066(2)
Fe2 0.0205(3) 0.0243(3) 0.0472(4) 0.0100(3) 0.0134(3) 0.0057(2)
P1 0.0527(7) 0.0302(6) 0.0388(6) 0.0152(5) 0.0281(6) 0.0150(5)
P2 0.0224(5) 0.0259(5) 0.0231(5) 0.0084(4) 0.0097(4) 0.0057(4)
O1 0.0234(14) 0.0339(15) 0.0264(14) 0.0102(12) 0.0129(12) 0.0039(12)
O2 0.0271(14) 0.0314(15) 0.0308(15) 0.0110(13) 0.0153(12) 0.0093(12)
N11 0.0246(17) 0.0328(18) 0.0272(18) 0.0106(15) 0.0142(14) 0.0056(14)
N12 0.0225(16) 0.0290(17) 0.0247(17) 0.0092(14) 0.0138(14) 0.0084(13)
N21 0.0302(18) 0.0269(17) 0.0290(18) 0.0017(15) 0.0187(15) 0.0062(14)
N22 0.0275(17) 0.0333(18) 0.0247(17) 0.0095(15) 0.0143(14) 0.0097(14)
C1 0.031(2) 0.026(2) 0.036(2) 0.0139(18) 0.0189(18) 0.0080(17)
C2 0.036(2) 0.025(2) 0.049(3) 0.0140(19) 0.027(2) 0.0134(17)
C3 0.050(3) 0.030(2) 0.040(3) 0.0081(19) 0.032(2) 0.008(2)
C4 0.037(2) 0.035(2) 0.029(2) 0.0079(19) 0.0106(19) -0.0026(19)
C5 0.025(2) 0.034(2) 0.041(2) 0.015(2) 0.0147(19) 0.0023(17)
C6 0.0232(19) 0.0227(18) 0.031(2) 0.0087(16) 0.0144(17) 0.0040(15)
C7 0.037(2) 0.032(2) 0.038(2) 0.0142(19) 0.024(2) 0.0142(18)
C8 0.039(2) 0.032(2) 0.054(3) 0.018(2) 0.033(2) 0.0179(19)
C9 0.049(3) 0.027(2) 0.042(3) 0.0089(19) 0.034(2) 0.0068(19)
C10 0.032(2) 0.028(2) 0.032(2) 0.0095(17) 0.0183(18) 0.0026(17)
C11 0.0238(19) 0.0183(17) 0.028(2) 0.0062(15) 0.0133(16) 0.0024(14)
C12 0.051(3) 0.038(2) 0.051(3) 0.021(2) 0.039(2) 0.021(2)
C13 0.050(3) 0.033(2) 0.068(4) 0.017(2) 0.041(3) 0.014(2)
C14 0.054(3) 0.042(3) 0.102(5) 0.027(3) 0.050(4) 0.016(3)
C15 0.068(4) 0.050(3) 0.131(6) 0.054(4) 0.073(5) 0.031(3)
C16 0.090(5) 0.062(4) 0.103(5) 0.057(4) 0.080(5) 0.051(4)
C17 0.075(4) 0.044(3) 0.066(4) 0.033(3) 0.054(3) 0.032(3)
C18 0.054(3) 0.050(3) 0.034(3) 0.021(2) 0.009(2) 0.010(2)
C19 0.052(4) 0.071(4) 0.086(5) 0.038(4) 0.014(3) 0.021(3)
C20 0.056(5) 0.145(9) 0.160(9) 0.101(8) 0.019(5) 0.045(5)
C21 0.053(5) 0.131(9) 0.133(8) 0.085(7) -0.027(5) -0.017(5)
C22 0.072(5) 0.087(6) 0.064(5) 0.037(4) -0.015(4) -0.016(4)
C23 0.079(5) 0.063(4) 0.032(3) 0.017(3) 0.000(3) -0.007(3)
C24 0.027(2) 0.0263(19) 0.0215(19) 0.0038(16) 0.0122(16) 0.0049(16)
C25 0.0228(19) 0.033(2) 0.027(2) 0.0099(17) 0.0156(16) 0.0078(16)
C26 0.028(2) 0.030(2) 0.035(2) 0.0123(18) 0.0192(18) 0.0099(17)
C27 0.041(3) 0.037(2) 0.044(3) 0.023(2) 0.022(2) 0.013(2)
C28 0.035(2) 0.051(3) 0.038(3) 0.025(2) 0.013(2) 0.013(2)
C29 0.030(2) 0.045(3) 0.029(2) 0.013(2) 0.0099(18) 0.0051(19)
C51 0.0201(18) 0.0267(19) 0.028(2) 0.0093(16) 0.0096(16) 0.0050(15)
C52 0.0222(19) 0.031(2) 0.033(2) 0.0057(18) 0.0123(17) 0.0096(16)
C53 0.026(2) 0.027(2) 0.048(3) 0.008(2) 0.013(2) 0.0091(17)
C54 0.031(2) 0.036(2) 0.054(3) 0.025(2) 0.017(2) 0.0081(19)
C55 0.030(2) 0.034(2) 0.031(2) 0.0128(18) 0.0130(18) 0.0080(18)
C56 0.0186(19) 0.029(2) 0.051(3) 0.010(2) 0.0146(19) 0.0069(16)
C57 0.030(2) 0.027(2) 0.076(4) -0.003(2) 0.029(2) 0.0042(18)
C58 0.030(3) 0.029(3) 0.112(6) 0.001(3) 0.025(3) 0.012(2)
C59 0.023(2) 0.039(3) 0.109(5) 0.040(3) 0.006(3) 0.009(2)
C60 0.021(2) 0.041(3) 0.067(3) 0.029(3) 0.004(2) 0.0042(19)
C61 0.0168(18) 0.028(2) 0.033(2) 0.0055(18) 0.0119(16) 0.0041(15)
C62 0.026(2) 0.029(2) 0.026(2) 0.0064(17) 0.0111(17) 0.0053(16)
C63 0.031(2) 0.037(2) 0.045(3) 0.022(2) 0.018(2) 0.0107(19)
C64 0.028(2) 0.048(3) 0.053(3) 0.025(2) 0.013(2) 0.012(2)
C65 0.027(2) 0.049(3) 0.049(3) 0.017(2) 0.014(2) 0.004(2)
C66 0.034(2) 0.041(3) 0.051(3) 0.018(2) 0.020(2) 0.001(2)
C67 0.032(2) 0.037(2) 0.038(2) 0.019(2) 0.014(2) 0.0043(19)
C68 0.025(2) 0.031(2) 0.025(2) 0.0104(17) 0.0088(16) 0.0019(16)
C69 0.036(2) 0.035(2) 0.030(2) 0.0137(19) 0.0142(19) 0.0093(18)
C70 0.037(3) 0.042(3) 0.049(3) 0.026(2) 0.014(2) 0.010(2)
C71 0.042(3) 0.051(3) 0.031(2) 0.022(2) 0.006(2) -0.001(2)
C72 0.045(3) 0.042(3) 0.027(2) 0.009(2) 0.014(2) -0.002(2)
C73 0.035(2) 0.040(2) 0.033(2) 0.015(2) 0.0172(19) 0.0086(19)
C74 0.032(2) 0.029(2) 0.028(2) 0.0078(17) 0.0210(18) 0.0068(16)
C75 0.037(2) 0.030(2) 0.027(2) 0.0076(17) 0.0186(19) 0.0095(18)
C76 0.036(2) 0.055(3) 0.033(2) 0.016(2) 0.020(2) 0.022(2)
C77 0.054(3) 0.076(4) 0.035(3) 0.021(3) 0.018(2) 0.040(3)
C78 0.084(4) 0.107(5) 0.035(3) 0.038(3) 0.029(3) 0.064(4)
C79 0.072(4) 0.076(4) 0.033(3) 0.024(3) 0.034(3) 0.046(3)

loop_
_atom_type_symbol
_atom_type_description
_atom_type_scat_dispersion_real
_atom_type_scat_dispersion_imag
_atom_type_scat_source
C C 0.0033 0.0016 'International Tables Vol C Tables 4.2.6.8 and 6.1.1.4'
H H 0.0000 0.0000 'International Tables Vol C Tables 4.2.6.8 and 6.1.1.4'
N N 0.0061 0.0033 'International Tables Vol C Tables 4.2.6.8 and 6.1.1.4'
O O 0.0106 0.0060 'International Tables Vol C Tables 4.2.6.8 and 6.1.1.4'
P P 0.1023 0.0942 'International Tables Vol C Tables 4.2.6.8 and 6.1.1.4'
Fe Fe 0.3463 0.8444 'International Tables Vol C Tables 4.2.6.8 and 6.1.1.4'
Br Br -0.2901 2.4595 'International Tables Vol C Tables 4.2.6.8 and 6.1.1.4'
Cd Cd -0.8075 1.2024 'International Tables Vol C Tables 4.2.6.8 and 6.1.1.4'

loop_
_geom_angle_atom_site_label_1
_geom_angle_atom_site_label_2
_geom_angle_atom_site_label_3
_geom_angle
_geom_angle_site_symmetry_1
_geom_angle_site_symmetry_3
_geom_angle_publ_flag
O1 Cd1 O2 94.62(10) . . ?
O1 Cd1 N22 86.34(10) . . ?
O2 Cd1 N22 86.79(11) . . ?
O1 Cd1 N12 86.24(10) . . ?
O2 Cd1 N12 81.71(10) . . ?
N22 Cd1 N12 165.76(11) . . ?
O1 Cd1 Br1 94.90(7) . . ?
O2 Cd1 Br1 170.48(7) . . ?
N22 Cd1 Br1 93.82(8) . . ?
N12 Cd1 Br1 98.91(8) . . ?
O1 Cd1 Br1 179.49(8) . 2_755 ?
O2 Cd1 Br1 84.87(7) . 2_755 ?
N22 Cd1 Br1 93.60(8) . 2_755 ?
N12 Cd1 Br1 93.71(8) . 2_755 ?
Br1 Cd1 Br1 85.612(14) . 2_755 ?
Br3 Cd2 Br4 107.76(2) . . ?
Br3 Cd2 Br2 119.77(2) . . ?
Br4 Cd2 Br2 111.66(2) . . ?
Br3 Cd2 P2 100.90(3) . . ?
Br4 Cd2 P2 112.42(3) . . ?
Br2 Cd2 P2 103.82(3) . . ?
Cd1 Br1 Cd1 94.388(14) . 2_755 ?
C5 Fe1 C7 126.00(18) . . ?
C5 Fe1 C6 165.43(17) . . ?
C7 Fe1 C6 41.29(17) . . ?
C5 Fe1 C1 41.10(17) . . ?
C7 Fe1 C1 164.41(17) . . ?
C6 Fe1 C1 152.82(17) . . ?
C5 Fe1 C8 105.96(18) . . ?
C7 Fe1 C8 40.54(17) . . ?
C6 Fe1 C8 68.62(17) . . ?
C1 Fe1 C8 126.79(17) . . ?
C5 Fe1 C2 68.81(18) . . ?
C7 Fe1 C2 152.72(17) . . ?
C6 Fe1 C2 119.50(16) . . ?
C1 Fe1 C2 41.09(16) . . ?
C8 Fe1 C2 166.24(18) . . ?
C5 Fe1 C3 68.36(18) . . ?
C7 Fe1 C3 118.18(18) . . ?
C6 Fe1 C3 109.32(17) . . ?
C1 Fe1 C3 68.80(17) . . ?
C8 Fe1 C3 150.7(2) . . ?
C2 Fe1 C3 40.69(19) . . ?
C5 Fe1 C10 151.01(17) . . ?
C7 Fe1 C10 69.28(18) . . ?
C6 Fe1 C10 41.18(16) . . ?
C1 Fe1 C10 118.12(17) . . ?
C8 Fe1 C10 68.54(19) . . ?
C2 Fe1 C10 109.46(18) . . ?
C3 Fe1 C10 130.29(18) . . ?
C5 Fe1 C4 40.66(18) . . ?
C7 Fe1 C4 106.88(19) . . ?
C6 Fe1 C4 128.43(17) . . ?
C1 Fe1 C4 68.72(18) . . ?
C8 Fe1 C4 116.7(2) . . ?
C2 Fe1 C4 68.3(2) . . ?
C3 Fe1 C4 40.3(2) . . ?
C10 Fe1 C4 167.69(18) . . ?
C5 Fe1 C9 116.90(18) . . ?
C7 Fe1 C9 68.19(18) . . ?
C6 Fe1 C9 68.34(16) . . ?
C1 Fe1 C9 107.72(18) . . ?
C8 Fe1 C9 40.28(19) . . ?
C2 Fe1 C9 129.6(2) . . ?
C3 Fe1 C9 168.3(2) . . ?
C10 Fe1 C9 40.53(17) . . ?
C4 Fe1 C9 150.1(2) . . ?
C56 Fe2 C55 146.70(19) . . ?
C56 Fe2 C60 40.53(19) . . ?
C55 Fe2 C60 172.17(18) . . ?
C56 Fe2 C52 130.06(18) . . ?
C55 Fe2 C52 69.00(17) . . ?
C60 Fe2 C52 108.5(2) . . ?
C56 Fe2 C51 170.36(18) . . ?
C55 Fe2 C51 41.23(16) . . ?
C60 Fe2 C51 132.10(19) . . ?
C52 Fe2 C51 41.44(16) . . ?
C56 Fe2 C54 114.04(18) . . ?
C55 Fe2 C54 40.86(18) . . ?
C60 Fe2 C54 146.0(2) . . ?
C52 Fe2 C54 68.44(19) . . ?
C51 Fe2 C54 69.17(17) . . ?
C56 Fe2 C53 107.27(17) . . ?
C55 Fe2 C53 68.29(18) . . ?
C60 Fe2 C53 115.0(2) . . ?
C52 Fe2 C53 40.44(18) . . ?
C51 Fe2 C53 68.87(17) . . ?
C54 Fe2 C53 40.3(2) . . ?
C56 Fe2 C57 41.14(19) . . ?
C55 Fe2 C57 115.3(2) . . ?
C60 Fe2 C57 68.6(2) . . ?
C52 Fe2 C57 169.25(18) . . ?
C51 Fe2 C57 147.94(18) . . ?
C54 Fe2 C57 107.8(2) . . ?
C53 Fe2 C57 130.4(2) . . ?
C56 Fe2 C59 67.77(19) . . ?
C55 Fe2 C59 133.2(2) . . ?
C60 Fe2 C59 40.8(2) . . ?
C52 Fe2 C59 117.8(3) . . ?
C51 Fe2 C59 110.61(19) . . ?
C54 Fe2 C59 170.9(3) . . ?
C53 Fe2 C59 148.7(3) . . ?
C57 Fe2 C59 67.2(3) . . ?
C56 Fe2 C58 68.18(19) . . ?
C55 Fe2 C58 110.1(2) . . ?
C60 Fe2 C58 68.1(3) . . ?
C52 Fe2 C58 149.4(2) . . ?
C51 Fe2 C58 117.09(19) . . ?
C54 Fe2 C58 132.0(3) . . ?
C53 Fe2 C58 169.7(3) . . ?
C57 Fe2 C58 40.2(2) . . ?
C59 Fe2 C58 39.5(3) . . ?
C1 P1 C18 99.3(2) . . ?
C1 P1 C12 101.0(2) . . ?
C18 P1 C12 103.4(2) . . ?
C51 P2 C68 108.23(19) . . ?
C51 P2 C62 105.29(19) . . ?
C68 P2 C62 107.53(19) . . ?
C51 P2 Cd2 117.26(14) . . ?
C68 P2 Cd2 113.02(15) . . ?
C62 P2 Cd2 104.75(14) . . ?
C11 O1 Cd1 136.1(3) . . ?
C61 O2 Cd1 137.6(3) . . ?
C11 N11 C24 123.1(3) . . ?
C11 N11 H1N 109.1 . . ?
C24 N11 H1N 127.8 . . ?
C26 N12 C25 117.5(3) . . ?
C26 N12 Cd1 117.1(3) . . ?
C25 N12 Cd1 125.5(3) . . ?
C61 N21 C74 124.1(3) . . ?
C61 N21 H2N 121.3 . . ?
C74 N21 H2N 114.5 . . ?
C76 N22 C75 117.8(4) . . ?
C76 N22 Cd1 116.9(3) . . ?
C75 N22 Cd1 125.3(3) . . ?
C5 C1 C2 107.3(4) . . ?
C5 C1 P1 123.6(3) . . ?
C2 C1 P1 129.1(3) . . ?
C5 C1 Fe1 69.2(2) . . ?
C2 C1 Fe1 69.8(2) . . ?
P1 C1 Fe1 124.1(2) . . ?
C3 C2 C1 107.8(4) . . ?
C3 C2 Fe1 69.7(3) . . ?
C1 C2 Fe1 69.1(2) . . ?
C3 C2 H2 126.1 . . ?
C1 C2 H2 126.1 . . ?
Fe1 C2 H2 126.6 . . ?
C4 C3 C2 108.4(4) . . ?
C4 C3 Fe1 69.9(3) . . ?
C2 C3 Fe1 69.6(2) . . ?
C4 C3 H3 125.8 . . ?
C2 C3 H3 125.8 . . ?
Fe1 C3 H3 126.3 . . ?
C3 C4 C5 108.3(4) . . ?
C3 C4 Fe1 69.8(3) . . ?
C5 C4 Fe1 68.9(2) . . ?
C3 C4 H4 125.9 . . ?
C5 C4 H4 125.9 . . ?
Fe1 C4 H4 127.0 . . ?
C4 C5 C1 108.3(4) . . ?
C4 C5 Fe1 70.4(2) . . ?
C1 C5 Fe1 69.7(2) . . ?
C4 C5 H5 125.8 . . ?
C1 C5 H5 125.8 . . ?
Fe1 C5 H5 125.6 . . ?
C7 C6 C10 107.9(3) . . ?
C7 C6 C11 128.0(4) . . ?
C10 C6 C11 124.0(4) . . ?
C7 C6 Fe1 69.3(2) . . ?
C10 C6 Fe1 70.0(2) . . ?
C11 C6 Fe1 129.6(3) . . ?
C8 C7 C6 107.7(4) . . ?
C8 C7 Fe1 70.1(2) . . ?
C6 C7 Fe1 69.4(2) . . ?
C8 C7 H7 126.2 . . ?
C6 C7 H7 126.2 . . ?
Fe1 C7 H7 125.9 . . ?
C7 C8 C9 108.6(4) . . ?
C7 C8 Fe1 69.3(2) . . ?
C9 C8 Fe1 70.5(3) . . ?
C7 C8 H8 125.7 . . ?
C9 C8 H8 125.7 . . ?
Fe1 C8 H8 126.1 . . ?
C8 C9 C10 108.7(4) . . ?
C8 C9 Fe1 69.2(3) . . ?
C10 C9 Fe1 69.3(2) . . ?
C8 C9 H9 125.6 . . ?
C10 C9 H9 125.6 . . ?
Fe1 C9 H9 127.4 . . ?
C9 C10 C6 107.1(4) . . ?
C9 C10 Fe1 70.1(2) . . ?
C6 C10 Fe1 68.8(2) . . ?
C9 C10 H10 126.5 . . ?
C6 C10 H10 126.5 . . ?
Fe1 C10 H10 126.1 . . ?
O1 C11 N11 122.4(4) . . ?
O1 C11 C6 120.9(4) . . ?
N11 C11 C6 116.7(3) . . ?
C17 C12 C13 118.2(5) . . ?
C17 C12 P1 120.9(4) . . ?
C13 C12 P1 120.2(4) . . ?
C14 C13 C12 119.7(6) . . ?
C14 C13 H13 120.1 . . ?
C12 C13 H13 120.1 . . ?
C15 C14 C13 120.7(6) . . ?
C15 C14 H14 119.7 . . ?
C13 C14 H14 119.7 . . ?
C14 C15 C16 120.4(5) . . ?
C14 C15 H15 119.8 . . ?
C16 C15 H15 119.8 . . ?
C15 C16 C17 119.9(6) . . ?
C15 C16 H16 120.0 . . ?
C17 C16 H16 120.0 . . ?
C16 C17 C12 121.1(6) . . ?
C16 C17 H17 119.5 . . ?
C12 C17 H17 119.5 . . ?
C19 C18 C23 119.1(6) . . ?
C19 C18 P1 125.0(5) . . ?
C23 C18 P1 115.7(5) . . ?
C18 C19 C20 121.3(7) . . ?
C18 C19 H19 119.4 . . ?
C20 C19 H19 119.4 . . ?
C21 C20 C19 118.0(10) . . ?
C21 C20 H20 121.0 . . ?
C19 C20 H20 121.0 . . ?
C22 C21 C20 121.0(8) . . ?
C22 C21 H21 119.5 . . ?
C20 C21 H21 119.5 . . ?
C23 C22 C21 120.2(8) . . ?
C23 C22 H22 119.9 . . ?
C21 C22 H22 119.9 . . ?
C22 C23 C18 120.2(8) . . ?
C22 C23 H23 119.9 . . ?
C18 C23 H23 119.9 . . ?
N11 C24 C25 110.5(3) . . ?
N11 C24 H24A 109.5 . . ?
C25 C24 H24A 109.5 . . ?
N11 C24 H24B 109.5 . . ?
C25 C24 H24B 109.5 . . ?
H24A C24 H24B 108.1 . . ?
N12 C25 C29 121.7(4) . . ?
N12 C25 C24 117.2(3) . . ?
C29 C25 C24 120.9(4) . . ?
N12 C26 C27 122.8(4) . . ?
N12 C26 H26 118.6 . . ?
C27 C26 H26 118.6 . . ?
C28 C27 C26 119.3(4) . . ?
C28 C27 H27 120.3 . . ?
C26 C27 H27 120.3 . . ?
C27 C28 C29 119.1(4) . . ?
C27 C28 H28 120.4 . . ?
C29 C28 H28 120.4 . . ?
C28 C29 C25 119.5(4) . . ?
C28 C29 H29 120.2 . . ?
C25 C29 H29 120.2 . . ?
C55 C51 C52 106.6(4) . . ?
C55 C51 P2 122.8(3) . . ?
C52 C51 P2 130.5(3) . . ?
C55 C51 Fe2 69.3(2) . . ?
C52 C51 Fe2 69.2(2) . . ?
P2 C51 Fe2 127.4(2) . . ?
C53 C52 C51 108.0(4) . . ?
C53 C52 Fe2 70.0(2) . . ?
C51 C52 Fe2 69.4(2) . . ?
C53 C52 H52 126.0 . . ?
C51 C52 H52 126.0 . . ?
Fe2 C52 H52 126.3 . . ?
C54 C53 C52 109.1(4) . . ?
C54 C53 Fe2 69.8(3) . . ?
C52 C53 Fe2 69.6(2) . . ?
C54 C53 H53 125.5 . . ?
C52 C53 H53 125.5 . . ?
Fe2 C53 H53 126.7 . . ?
C53 C54 C55 108.0(4) . . ?
C53 C54 Fe2 69.9(3) . . ?
C55 C54 Fe2 69.4(2) . . ?
C53 C54 H54 126.0 . . ?
C55 C54 H54 126.0 . . ?
Fe2 C54 H54 126.3 . . ?
C54 C55 C51 108.2(4) . . ?
C54 C55 Fe2 69.7(3) . . ?
C51 C55 Fe2 69.5(2) . . ?
C54 C55 H55 125.9 . . ?
C51 C55 H55 125.9 . . ?
Fe2 C55 H55 126.5 . . ?
C60 C56 C57 108.1(4) . . ?
C60 C56 C61 124.2(5) . . ?
C57 C56 C61 127.7(5) . . ?
C60 C56 Fe2 70.0(3) . . ?
C57 C56 Fe2 70.0(2) . . ?
C61 C56 Fe2 125.1(3) . . ?
C58 C57 C56 107.4(6) . . ?
C58 C57 Fe2 70.2(3) . . ?
C56 C57 Fe2 68.9(3) . . ?
C58 C57 H57 126.3 . . ?
C56 C57 H57 126.3 . . ?
Fe2 C57 H57 126.1 . . ?
C59 C58 C57 108.5(5) . . ?
C59 C58 Fe2 70.2(3) . . ?
C57 C58 Fe2 69.5(3) . . ?
C59 C58 H58 125.8 . . ?
C57 C58 H58 125.8 . . ?
Fe2 C58 H58 126.1 . . ?
C58 C59 C60 109.1(5) . . ?
C58 C59 Fe2 70.3(3) . . ?
C60 C59 Fe2 69.0(3) . . ?
C58 C59 H59 125.4 . . ?
C60 C59 H59 125.4 . . ?
Fe2 C59 H59 126.8 . . ?
C56 C60 C59 106.9(6) . . ?
C56 C60 Fe2 69.5(3) . . ?
C59 C60 Fe2 70.2(3) . . ?
C56 C60 H60 126.6 . . ?
C59 C60 H60 126.6 . . ?
Fe2 C60 H60 125.4 . . ?
O2 C61 N21 122.4(4) . . ?
O2 C61 C56 120.5(4) . . ?
N21 C61 C56 117.1(4) . . ?
C63 C62 C67 119.3(4) . . ?
C63 C62 P2 121.2(3) . . ?
C67 C62 P2 118.9(3) . . ?
C62 C63 C64 120.4(4) . . ?
C62 C63 H63 119.8 . . ?
C64 C63 H63 119.8 . . ?
C65 C64 C63 120.1(4) . . ?
C65 C64 H64 119.9 . . ?
C63 C64 H64 119.9 . . ?
C64 C65 C66 119.9(4) . . ?
C64 C65 H65 120.0 . . ?
C66 C65 H65 120.0 . . ?
C67 C66 C65 120.1(4) . . ?
C67 C66 H66 120.0 . . ?
C65 C66 H66 120.0 . . ?
C66 C67 C62 120.2(4) . . ?
C66 C67 H67 119.9 . . ?
C62 C67 H67 119.9 . . ?
C69 C68 C73 119.1(4) . . ?
C69 C68 P2 117.9(3) . . ?
C73 C68 P2 122.9(3) . . ?
C70 C69 C68 120.2(4) . . ?
C70 C69 H69 119.9 . . ?
C68 C69 H69 119.9 . . ?
C69 C70 C71 120.5(5) . . ?
C69 C70 H70 119.7 . . ?
C71 C70 H70 119.7 . . ?
C72 C71 C70 119.9(4) . . ?
C72 C71 H71 120.1 . . ?
C70 C71 H71 120.1 . . ?
C71 C72 C73 120.3(5) . . ?
C71 C72 H72 119.9 . . ?
C73 C72 H72 119.9 . . ?
C72 C73 C68 120.0(5) . . ?
C72 C73 H73 120.0 . . ?
C68 C73 H73 120.0 . . ?
N21 C74 C75 112.0(3) . . ?
N21 C74 H74A 109.2 . . ?
C75 C74 H74A 109.2 . . ?
N21 C74 H74B 109.2 . . ?
C75 C74 H74B 109.2 . . ?
H74A C74 H74B 107.9 . . ?
N22 C75 C79 121.5(4) . . ?
N22 C75 C74 117.7(4) . . ?
C79 C75 C74 120.8(4) . . ?
N22 C76 C77 124.0(4) . . ?
N22 C76 H76 118.0 . . ?
C77 C76 H76 118.0 . . ?
C76 C77 C78 117.8(5) . . ?
C76 C77 H77 121.1 . . ?
C78 C77 H77 121.1 . . ?
C77 C78 C79 119.5(5) . . ?
C77 C78 H78 120.3 . . ?
C79 C78 H78 120.3 . . ?
C78 C79 C75 119.4(5) . . ?
C78 C79 H79 120.3 . . ?
C75 C79 H79 120.3 . . ?

loop_
_geom_bond_atom_site_label_1
_geom_bond_atom_site_label_2
_geom_bond_distance
_geom_bond_site_symmetry_2
_geom_bond_publ_flag
Cd1 O1 2.324(3) . ?
Cd1 O2 2.328(3) . ?
Cd1 N22 2.358(3) . ?
Cd1 N12 2.385(3) . ?
Cd1 Br1 2.7510(5) . ?
Cd1 Br1 2.7794(4) 2_755 ?
Cd2 Br3 2.5638(6) . ?
Cd2 Br4 2.5685(6) . ?
Cd2 Br2 2.5688(7) . ?
Cd2 P2 2.5894(11) . ?
Br1 Cd1 2.7794(4) 2_755 ?
Fe1 C5 2.025(4) . ?
Fe1 C7 2.029(4) . ?
Fe1 C6 2.029(4) . ?
Fe1 C1 2.031(4) . ?
Fe1 C8 2.039(4) . ?
Fe1 C2 2.041(4) . ?
Fe1 C3 2.044(4) . ?
Fe1 C10 2.044(4) . ?
Fe1 C4 2.045(4) . ?
Fe1 C9 2.055(4) . ?
Fe2 C56 2.031(4) . ?
Fe2 C55 2.038(4) . ?
Fe2 C60 2.038(5) . ?
Fe2 C52 2.038(4) . ?
Fe2 C51 2.040(4) . ?
Fe2 C54 2.042(5) . ?
Fe2 C53 2.043(4) . ?
Fe2 C57 2.045(5) . ?
Fe2 C59 2.053(5) . ?
Fe2 C58 2.054(5) . ?
P1 C1 1.815(4) . ?
P1 C18 1.831(6) . ?
P1 C12 1.832(5) . ?
P2 C51 1.796(4) . ?
P2 C68 1.816(4) . ?
P2 C62 1.821(4) . ?
O1 C11 1.243(5) . ?
O2 C61 1.253(5) . ?
N11 C11 1.335(5) . ?
N11 C24 1.462(5) . ?
N11 H1N 0.9206 . ?
N12 C26 1.355(5) . ?
N12 C25 1.363(5) . ?
N21 C61 1.334(5) . ?
N21 C74 1.444(5) . ?
N21 H2N 0.8727 . ?
N22 C76 1.335(6) . ?
N22 C75 1.344(5) . ?
C1 C5 1.424(6) . ?
C1 C2 1.429(6) . ?
C2 C3 1.420(7) . ?
C2 H2 0.9300 . ?
C3 C4 1.407(7) . ?
C3 H3 0.9300 . ?
C4 C5 1.414(6) . ?
C4 H4 0.9300 . ?
C5 H5 0.9300 . ?
C6 C7 1.431(6) . ?
C6 C10 1.433(6) . ?
C6 C11 1.483(5) . ?
C7 C8 1.409(6) . ?
C7 H7 0.9300 . ?
C8 C9 1.410(7) . ?
C8 H8 0.9300 . ?
C9 C10 1.420(6) . ?
C9 H9 0.9300 . ?
C10 H10 0.9300 . ?
C12 C17 1.384(7) . ?
C12 C13 1.409(7) . ?
C13 C14 1.390(7) . ?
C13 H13 0.9300 . ?
C14 C15 1.357(9) . ?
C14 H14 0.9300 . ?
C15 C16 1.377(10) . ?
C15 H15 0.9300 . ?
C16 C17 1.380(8) . ?
C16 H16 0.9300 . ?
C17 H17 0.9300 . ?
C18 C19 1.376(9) . ?
C18 C23 1.416(8) . ?
C19 C20 1.407(10) . ?
C19 H19 0.9300 . ?
C20 C21 1.403(14) . ?
C20 H20 0.9300 . ?
C21 C22 1.381(15) . ?
C21 H21 0.9300 . ?
C22 C23 1.373(11) . ?
C22 H22 0.9300 . ?
C23 H23 0.9300 . ?
C24 C25 1.498(6) . ?
C24 H24A 0.9700 . ?
C24 H24B 0.9700 . ?
C25 C29 1.390(6) . ?
C26 C27 1.381(6) . ?
C26 H26 0.9300 . ?
C27 C28 1.372(7) . ?
C27 H27 0.9300 . ?
C28 C29 1.379(7) . ?
C28 H28 0.9300 . ?
C29 H29 0.9300 . ?
C51 C55 1.436(6) . ?
C51 C52 1.443(6) . ?
C52 C53 1.410(6) . ?
C52 H52 0.9300 . ?
C53 C54 1.407(7) . ?
C53 H53 0.9300 . ?
C54 C55 1.424(6) . ?
C54 H54 0.9300 . ?
C55 H55 0.9300 . ?
C56 C60 1.409(7) . ?
C56 C57 1.432(7) . ?
C56 C61 1.469(6) . ?
C57 C58 1.410(8) . ?
C57 H57 0.9300 . ?
C58 C59 1.387(10) . ?
C58 H58 0.9300 . ?
C59 C60 1.425(8) . ?
C59 H59 0.9300 . ?
C60 H60 0.9300 . ?
C62 C63 1.381(6) . ?
C62 C67 1.402(6) . ?
C63 C64 1.389(6) . ?
C63 H63 0.9300 . ?
C64 C65 1.382(7) . ?
C64 H64 0.9300 . ?
C65 C66 1.389(7) . ?
C65 H65 0.9300 . ?
C66 C67 1.380(6) . ?
C66 H66 0.9300 . ?
C67 H67 0.9300 . ?
C68 C69 1.395(6) . ?
C68 C73 1.400(6) . ?
C69 C70 1.381(6) . ?
C69 H69 0.9300 . ?
C70 C71 1.384(8) . ?
C70 H70 0.9300 . ?
C71 C72 1.381(8) . ?
C71 H71 0.9300 . ?
C72 C73 1.387(6) . ?
C72 H72 0.9300 . ?
C73 H73 0.9300 . ?
C74 C75 1.509(6) . ?
C74 H74A 0.9700 . ?
C74 H74B 0.9700 . ?
C75 C79 1.383(7) . ?
C76 C77 1.373(7) . ?
C76 H76 0.9300 . ?
C77 C78 1.373(8) . ?
C77 H77 0.9300 . ?
C78 C79 1.373(8) . ?
C78 H78 0.9300 . ?
C79 H79 0.9300 . ?
